data_4301293
loop_
_publ_author_name
'Daniel L. Reger'
'Elizabeth A. Foley'
'Mark D. Smith'

_publ_contact_author_address
;
Department of Chemistry and Biochemistry
University of South Carolina
Columbia, South Carolina 29208
USA
;
_publ_contact_author_email reger@mail.chem.sc.edu
_publ_contact_author_fax '1 803 777 9521'
_publ_contact_author_name 'Professor Daniel L. Reger'
_publ_contact_author_phone '1 803 777 2587'
_publ_section_title
;
Mononuclear Metallacyclic Silver(I) Complexes of Third Generation
Bis(1-pyrazolyl)methane Ligands
;
_journal_name_full 'Inorganic Chemistry'
_journal_page_first 936
_journal_page_last 945
_journal_paper_doi 10.1021/ic801594q
_journal_volume 48
_journal_year 2009
_chemical_formula_moiety 'C24 H26 Ag N8 O2, C3 H6 O, F6 P'
_chemical_formula_sum 'C27 H32 Ag F6 N8 O3 P'
_chemical_formula_weight 769.45
_chemical_name_systematic
; 
 ? 
;
_space_group_IT_number 2
_symmetry_cell_setting triclinic
_symmetry_space_group_name_Hall '-P 1'
_symmetry_space_group_name_H-M 'P -1'
_atom_sites_solution_hydrogens geom
_atom_sites_solution_primary direct
_atom_sites_solution_secondary difmap
_audit_creation_method SHELXL-97
_cell_angle_alpha 78.1850(10)
_cell_angle_beta 85.5580(10)
_cell_angle_gamma 83.0900(10)
_cell_formula_units_Z 4
_cell_length_a 8.3160(4)
_cell_length_b 15.9400(8)
_cell_length_c 24.3866(12)
_cell_measurement_reflns_used 5481
_cell_measurement_temperature 150(1)
_cell_measurement_theta_max 22.754
_cell_measurement_theta_min 2.470
_cell_volume 3136.5(3)
_computing_cell_refinement 'SAINT-Plus Version 6.45 (Bruker, 2001)'
_computing_data_collection 'SMART Version 5.625 (Bruker, 2001)'
_computing_data_reduction 'SAINT-Plus Version 6.45'
_computing_molecular_graphics various
_computing_publication_material 'SHELXTL Version 6.14 (Bruker, 2000)'
_computing_structure_refinement 'SHELXL-97 (Sheldrick, 1997)'
_computing_structure_solution 'SHELXS-97 (Sheldrick, 1990)'
_diffrn_ambient_temperature 150(1)
_diffrn_measured_fraction_theta_full 1.000
_diffrn_measured_fraction_theta_max 1.000
_diffrn_measurement_device_type 'Bruker SMART APEX CCD diffractometer'
_diffrn_measurement_method 'omega scans'
_diffrn_radiation_monochromator graphite
_diffrn_radiation_source 'fine-focus sealed tube'
_diffrn_radiation_type MoK\a
_diffrn_radiation_wavelength 0.71073
_diffrn_reflns_av_R_equivalents 0.0598
_diffrn_reflns_av_sigmaI/netI 0.0621
_diffrn_reflns_limit_h_max 9
_diffrn_reflns_limit_h_min -9
_diffrn_reflns_limit_k_max 17
_diffrn_reflns_limit_k_min -17
_diffrn_reflns_limit_l_max 27
_diffrn_reflns_limit_l_min -27
_diffrn_reflns_number 28613
_diffrn_reflns_theta_full 23.26
_diffrn_reflns_theta_max 23.26
_diffrn_reflns_theta_min 0.85
_exptl_absorpt_coefficient_mu 0.773
_exptl_absorpt_correction_T_max 1.0000
_exptl_absorpt_correction_T_min 0.8270
_exptl_absorpt_correction_type multi-scan
_exptl_absorpt_process_details 'SADABS Version 2.05 (Bruker, 2001)'
_exptl_crystal_colour colorless
_exptl_crystal_density_diffrn 1.629
_exptl_crystal_density_meas 0
_exptl_crystal_density_method 'not measured'
_exptl_crystal_description needle
_exptl_crystal_F_000 1560
_exptl_crystal_size_max 0.28
_exptl_crystal_size_mid 0.08
_exptl_crystal_size_min 0.06
_refine_diff_density_max 1.000
_refine_diff_density_min -0.501
_refine_diff_density_rms 0.090
_refine_ls_extinction_method none
_refine_ls_goodness_of_fit_ref 1.028
_refine_ls_hydrogen_treatment constr
_refine_ls_matrix_type full
_refine_ls_number_parameters 833
_refine_ls_number_reflns 8995
_refine_ls_number_restraints 0
_refine_ls_restrained_S_all 1.028
_refine_ls_R_factor_all 0.0738
_refine_ls_R_factor_gt 0.0504
_refine_ls_shift/su_max 0.001
_refine_ls_shift/su_mean 0.000
_refine_ls_structure_factor_coef Fsqd
_refine_ls_weighting_details 'calc w=1/[\s^2^(Fo^2^)+(0.0533P)^2^+2.0434P] where P=(Fo^2^+2Fc^2^)/3'
_refine_ls_weighting_scheme calc
_refine_ls_wR_factor_gt 0.1075
_refine_ls_wR_factor_ref 0.1183
_reflns_number_gt 6696
_reflns_number_total 8995
_reflns_threshold_expression >2sigma(I)
_cod_data_source_file ic801594q_si_001_9.cif
_cod_data_source_block 5a
_cod_depositor_comments
;
The following automatic conversions were performed:
'_symmetry_cell_setting' value 'Triclinic' changed to 'triclinic'
according to '/home/saulius/struct/CIF-dictionaries/cif_core.dic'
dictionary named 'cif_core.dic' version 2.4.1 from 2010-06-29.

Automatic conversion script
Id: cif_fix_enum 1527 2010-12-29 10:47:43Z saulius 
;
_cod_database_code 4301293

loop_
_symmetry_equiv_pos_as_xyz
'x, y, z'
'-x, -y, -z'

loop_
_atom_site_label
_atom_site_type_symbol
_atom_site_fract_x
_atom_site_fract_y
_atom_site_fract_z
_atom_site_U_iso_or_equiv
_atom_site_adp_type
_atom_site_occupancy
_atom_site_symmetry_multiplicity
_atom_site_calc_flag
_atom_site_refinement_flags
_atom_site_disorder_assembly
_atom_site_disorder_group
Ag1 Ag 0.95174(5) 0.08543(3) 0.125324(18) 0.03565(14) Uani 1 1 d . . .
Ag2 Ag 0.31203(5) 0.40730(3) 0.373306(18) 0.03676(15) Uani 1 1 d . . .
C1 C 1.0619(6) -0.0336(3) 0.2536(2) 0.0298(13) Uani 1 1 d . . .
H1 H 1.1072 -0.0696 0.2886 0.036 Uiso 1 1 calc R . .
C2 C 0.6717(6) 0.1834(3) 0.0300(2) 0.0305(13) Uani 1 1 d . . .
H2 H 0.5953 0.2179 0.0020 0.037 Uiso 1 1 calc R . .
C3 C 0.4145(6) 0.5320(3) 0.2473(2) 0.0305(13) Uani 1 1 d . . .
H3 H 0.4559 0.5696 0.2124 0.037 Uiso 1 1 calc R . .
C4 C 0.0338(6) 0.3074(3) 0.4670(2) 0.0288(13) Uani 1 1 d . . .
H4 H -0.0389 0.2720 0.4947 0.035 Uiso 1 1 calc R . .
C11 C 1.2503(6) 0.0671(4) 0.2726(2) 0.0313(13) Uani 1 1 d . . .
H11 H 1.3001 0.0315 0.3042 0.038 Uiso 1 1 calc R . .
C12 C 1.2797(7) 0.1492(4) 0.2484(2) 0.0329(14) Uani 1 1 d . . .
H12 H 1.3538 0.1827 0.2595 0.039 Uiso 1 1 calc R . .
C13 C 1.1784(7) 0.1734(4) 0.2042(2) 0.0383(15) Uani 1 1 d . . .
H13 H 1.1738 0.2279 0.1794 0.046 Uiso 1 1 calc R . .
C21 C 1.1811(7) -0.1617(4) 0.2138(3) 0.0384(15) Uani 1 1 d . . .
H21 H 1.2330 -0.1943 0.2459 0.046 Uiso 1 1 calc R . .
C22 C 1.1750(7) -0.1873(4) 0.1642(3) 0.0459(16) Uani 1 1 d . . .
H22 H 1.2207 -0.2403 0.1546 0.055 Uiso 1 1 calc R . .
C23 C 1.0873(7) -0.1188(4) 0.1306(3) 0.0374(14) Uani 1 1 d . . .
H23 H 1.0644 -0.1176 0.0929 0.045 Uiso 1 1 calc R . .
C31 C 0.8792(7) 0.2625(3) -0.0350(2) 0.0291(13) Uani 1 1 d . . .
H31 H 0.8077 0.3039 -0.0577 0.035 Uiso 1 1 calc R . .
C32 C 1.0433(7) 0.2546(4) -0.0403(2) 0.0315(13) Uani 1 1 d . . .
H32 H 1.1095 0.2887 -0.0673 0.038 Uiso 1 1 calc R . .
C33 C 1.0946(7) 0.1868(4) 0.0017(2) 0.0347(14) Uani 1 1 d . . .
H33 H 1.2050 0.1667 0.0082 0.042 Uiso 1 1 calc R . .
C41 C 0.5282(6) 0.2801(3) 0.0925(3) 0.0361(14) Uani 1 1 d . . .
H41 H 0.4663 0.3201 0.0656 0.043 Uiso 1 1 calc R . .
C42 C 0.5285(7) 0.2808(4) 0.1481(3) 0.0395(15) Uani 1 1 d . . .
H42 H 0.4682 0.3208 0.1679 0.047 Uiso 1 1 calc R . .
C43 C 0.6357(7) 0.2106(4) 0.1698(2) 0.0337(14) Uani 1 1 d . . .
H43 H 0.6596 0.1946 0.2082 0.040 Uiso 1 1 calc R . .
C51 C 0.6633(6) 0.4355(4) 0.2255(2) 0.0314(13) Uani 1 1 d . . .
H51 H 0.7066 0.4722 0.1935 0.038 Uiso 1 1 calc R . .
C52 C 0.7253(7) 0.3543(4) 0.2482(2) 0.0342(14) Uani 1 1 d . . .
H52 H 0.8210 0.3230 0.2357 0.041 Uiso 1 1 calc R . .
C53 C 0.6201(7) 0.3265(4) 0.2931(2) 0.0373(14) Uani 1 1 d . . .
H53 H 0.6328 0.2712 0.3168 0.045 Uiso 1 1 calc R . .
C61 C 0.4476(7) 0.6609(4) 0.2882(3) 0.0419(16) Uani 1 1 d . . .
H61 H 0.4950 0.6957 0.2561 0.050 Uiso 1 1 calc R . .
C62 C 0.4078(7) 0.6834(4) 0.3386(3) 0.0456(17) Uani 1 1 d . . .
H62 H 0.4226 0.7361 0.3490 0.055 Uiso 1 1 calc R . .
C63 C 0.3411(7) 0.6133(4) 0.3719(3) 0.0425(16) Uani 1 1 d . . .
H63 H 0.3013 0.6106 0.4097 0.051 Uiso 1 1 calc R . .
C71 C 0.2472(7) 0.2277(3) 0.5316(2) 0.0288(13) Uani 1 1 d . . .
H71 H 0.1840 0.1864 0.5541 0.035 Uiso 1 1 calc R . .
C72 C 0.4045(7) 0.2355(4) 0.5373(2) 0.0361(14) Uani 1 1 d . . .
H72 H 0.4736 0.2012 0.5645 0.043 Uiso 1 1 calc R . .
C73 C 0.4449(7) 0.3042(4) 0.4953(2) 0.0347(14) Uani 1 1 d . . .
H73 H 0.5489 0.3245 0.4893 0.042 Uiso 1 1 calc R . .
C81 C -0.0367(7) 0.2135(3) 0.4032(3) 0.0371(15) Uani 1 1 d . . .
H81 H -0.0900 0.1722 0.4299 0.044 Uiso 1 1 calc R . .
C82 C -0.0122(7) 0.2150(4) 0.3476(3) 0.0435(16) Uani 1 1 d . . .
H82 H -0.0451 0.1754 0.3274 0.052 Uiso 1 1 calc R . .
C83 C 0.0710(7) 0.2863(4) 0.3258(2) 0.0359(14) Uani 1 1 d . . .
H83 H 0.1046 0.3034 0.2874 0.043 Uiso 1 1 calc R . .
C91 C 0.8791(6) -0.0181(4) 0.2646(2) 0.0332(14) Uani 1 1 d . . .
H91A H 0.8529 0.0194 0.2925 0.040 Uiso 1 1 calc R . .
H91B H 0.8261 0.0100 0.2295 0.040 Uiso 1 1 calc R . .
C92 C 0.6564(7) -0.1012(4) 0.2798(2) 0.0456(16) Uani 1 1 d . . .
H92A H 0.5964 -0.0498 0.2915 0.055 Uiso 1 1 calc R . .
H92B H 0.6190 -0.1529 0.3051 0.055 Uiso 1 1 calc R . .
C93 C 0.6178(6) -0.1019(4) 0.2201(2) 0.0312(13) Uani 1 1 d . . .
C94 C 0.5409(6) -0.0301(4) 0.1866(2) 0.0339(14) Uani 1 1 d . . .
H94 H 0.5083 0.0200 0.2019 0.041 Uiso 1 1 calc R . .
C95 C 0.5103(6) -0.0291(4) 0.1320(2) 0.0337(14) Uani 1 1 d . . .
C96 C 0.5600(6) -0.1018(4) 0.1101(3) 0.0374(15) Uani 1 1 d . . .
H96 H 0.5395 -0.1023 0.0724 0.045 Uiso 1 1 calc R . .
C97 C 0.6386(7) -0.1732(4) 0.1423(3) 0.0422(16) Uani 1 1 d . . .
H97 H 0.6723 -0.2228 0.1267 0.051 Uiso 1 1 calc R . .
C98 C 0.6692(6) -0.1738(4) 0.1971(3) 0.0376(15) Uani 1 1 d . . .
H98 H 0.7254 -0.2233 0.2189 0.045 Uiso 1 1 calc R . .
C99 C 0.4216(7) 0.0519(4) 0.0982(3) 0.0448(16) Uani 1 1 d . . .
H99A H 0.3059 0.0430 0.0980 0.054 Uiso 1 1 calc R . .
H99B H 0.4271 0.1004 0.1175 0.054 Uiso 1 1 calc R . .
C100 C 0.6487(6) 0.0893(3) 0.0344(2) 0.0312(13) Uani 1 1 d . . .
H10C H 0.6956 0.0702 -0.0002 0.037 Uiso 1 1 calc R . .
H10D H 0.7078 0.0541 0.0664 0.037 Uiso 1 1 calc R . .
C101 C 0.2495(6) 0.5122(3) 0.2359(2) 0.0333(14) Uani 1 1 d . . .
H10E H 0.2589 0.4739 0.2084 0.040 Uiso 1 1 calc R . .
H10F H 0.1946 0.4833 0.2709 0.040 Uiso 1 1 calc R . .
C102 C -0.0118(7) 0.5906(5) 0.2214(3) 0.0482(17) Uani 1 1 d . . .
H10G H -0.0410 0.5375 0.2113 0.058 Uiso 1 1 calc R . .
H10H H -0.0658 0.6406 0.1959 0.058 Uiso 1 1 calc R . .
C103 C -0.0727(6) 0.5932(4) 0.2813(2) 0.0311(13) Uani 1 1 d . . .
C104 C -0.1330(6) 0.5235(4) 0.3167(3) 0.0351(14) Uani 1 1 d . . .
H104 H -0.1376 0.4720 0.3032 0.042 Uiso 1 1 calc R . .
C105 C -0.1865(6) 0.5270(4) 0.3711(3) 0.0377(15) Uani 1 1 d . . .
C106 C -0.1800(7) 0.6018(4) 0.3906(3) 0.0427(16) Uani 1 1 d . . .
H106 H -0.2180 0.6052 0.4279 0.051 Uiso 1 1 calc R . .
C107 C -0.1180(7) 0.6722(4) 0.3556(3) 0.0423(15) Uani 1 1 d . . .
H107 H -0.1133 0.7237 0.3691 0.051 Uiso 1 1 calc R . .
C108 C -0.0632(7) 0.6678(4) 0.3014(2) 0.0363(14) Uani 1 1 d . . .
H108 H -0.0191 0.7156 0.2778 0.044 Uiso 1 1 calc R . .
C109 C -0.2543(8) 0.4477(5) 0.4066(3) 0.071(2) Uani 1 1 d . . .
H10A H -0.3734 0.4610 0.4114 0.085 Uiso 1 1 calc R . .
H10B H -0.2341 0.4006 0.3853 0.085 Uiso 1 1 calc R . .
C110 C -0.0303(6) 0.4021(4) 0.4643(2) 0.0372(14) Uani 1 1 d . . .
H11A H -0.0050 0.4196 0.4991 0.045 Uiso 1 1 calc R . .
H11B H 0.0264 0.4379 0.4324 0.045 Uiso 1 1 calc R . .
N11 N 1.0886(6) 0.1119(3) 0.20051(19) 0.0343(11) Uani 1 1 d . . .
N12 N 1.1356(5) 0.0463(3) 0.24251(17) 0.0264(10) Uani 1 1 d . . .
N21 N 1.0394(5) -0.0550(3) 0.15785(18) 0.0293(11) Uani 1 1 d . . .
N22 N 1.1010(5) -0.0824(3) 0.20945(18) 0.0280(11) Uani 1 1 d . . .
N31 N 0.9691(5) 0.1530(3) 0.03204(18) 0.0324(11) Uani 1 1 d . . .
N32 N 0.8361(5) 0.2005(3) 0.00851(18) 0.0285(11) Uani 1 1 d . . .
N41 N 0.7008(5) 0.1685(3) 0.13066(18) 0.0302(11) Uani 1 1 d . . .
N42 N 0.6319(5) 0.2122(3) 0.08234(17) 0.0269(10) Uani 1 1 d . . .
N51 N 0.4982(5) 0.3873(3) 0.29894(19) 0.0357(12) Uani 1 1 d . . .
N52 N 0.5276(5) 0.4546(3) 0.25729(18) 0.0276(10) Uani 1 1 d . . .
N61 N 0.3402(5) 0.5502(3) 0.34346(19) 0.0339(11) Uani 1 1 d . . .
N62 N 0.4080(5) 0.5804(3) 0.29153(18) 0.0287(11) Uani 1 1 d . . .
N71 N 0.3187(5) 0.3375(3) 0.46490(18) 0.0302(11) Uani 1 1 d . . .
N72 N 0.1963(5) 0.2896(3) 0.48794(17) 0.0256(10) Uani 1 1 d . . .
N81 N 0.0971(5) 0.3273(3) 0.36611(18) 0.0293(11) Uani 1 1 d . . .
N82 N 0.0286(5) 0.2814(3) 0.41360(18) 0.0281(10) Uani 1 1 d . . .
O1 O 0.8259(4) -0.1003(3) 0.28538(16) 0.0421(10) Uani 1 1 d . . .
O2 O 0.4831(4) 0.0755(3) 0.04188(16) 0.0414(10) Uani 1 1 d . . .
O3 O 0.1602(4) 0.5924(3) 0.21411(16) 0.0426(10) Uani 1 1 d . . .
O4 O -0.1966(5) 0.4179(3) 0.4580(2) 0.0662(15) Uani 1 1 d . . .
P1 P 0.57215(18) 0.59979(10) 0.07586(6) 0.0349(4) Uani 1 1 d . . .
F1 F 0.4308(5) 0.6344(3) 0.11574(16) 0.0770(13) Uani 1 1 d . . .
F2 F 0.4412(4) 0.5999(2) 0.03053(14) 0.0491(9) Uani 1 1 d . . .
F3 F 0.7116(5) 0.5681(3) 0.03596(18) 0.0806(14) Uani 1 1 d . . .
F4 F 0.6995(4) 0.6018(2) 0.12112(14) 0.0483(9) Uani 1 1 d . . .
F5 F 0.5422(6) 0.5062(3) 0.10475(19) 0.0878(16) Uani 1 1 d . . .
F6 F 0.5955(5) 0.6967(2) 0.04775(16) 0.0629(11) Uani 1 1 d . . .
P2 P 0.16757(19) 0.89805(11) 0.42196(7) 0.0406(4) Uani 1 1 d . . .
F7 F 0.0489(5) 0.8673(3) 0.38456(17) 0.0803(13) Uani 1 1 d . . .
F8 F 0.1095(5) 0.9931(3) 0.39465(19) 0.0884(15) Uani 1 1 d . . .
F9 F 0.2841(5) 0.9262(3) 0.46046(18) 0.0828(14) Uani 1 1 d . . .
F10 F 0.2195(4) 0.7992(2) 0.44766(17) 0.0668(12) Uani 1 1 d . . .
F11 F 0.0232(4) 0.8997(2) 0.46948(15) 0.0567(10) Uani 1 1 d . . .
F12 F 0.3104(4) 0.8949(2) 0.37405(14) 0.0517(10) Uani 1 1 d . . .
C111 C 0.5666(7) 0.0862(4) 0.3814(3) 0.0380(14) Uani 1 1 d . . .
C112 C 0.6535(8) 0.0083(4) 0.4148(3) 0.0525(18) Uani 1 1 d . . .
H11C H 0.7260 -0.0220 0.3898 0.079 Uiso 1 1 calc R . .
H11D H 0.5747 -0.0300 0.4346 0.079 Uiso 1 1 calc R . .
H11E H 0.7173 0.0251 0.4422 0.079 Uiso 1 1 calc R . .
C113 C 0.4287(8) 0.1317(4) 0.4097(3) 0.062(2) Uani 1 1 d . . .
H11F H 0.3870 0.1840 0.3839 0.092 Uiso 1 1 calc R . .
H11G H 0.4655 0.1474 0.4431 0.092 Uiso 1 1 calc R . .
H11H H 0.3424 0.0938 0.4208 0.092 Uiso 1 1 calc R . .
O5 O 0.6063(5) 0.1118(3) 0.33252(19) 0.0562(12) Uani 1 1 d . . .
C114 C 0.0445(7) 0.4145(4) 0.1154(3) 0.0380(15) Uani 1 1 d . . .
C115 C -0.0488(9) 0.3678(4) 0.0836(3) 0.0592(19) Uani 1 1 d . . .
H11L H -0.0700 0.3121 0.1069 0.089 Uiso 1 1 calc R . .
H11M H 0.0143 0.3585 0.0493 0.089 Uiso 1 1 calc R . .
H11N H -0.1520 0.4022 0.0737 0.089 Uiso 1 1 calc R . .
C116 C 0.1042(7) 0.4966(4) 0.0844(3) 0.0456(16) Uani 1 1 d . . .
H11I H 0.1516 0.5245 0.1107 0.068 Uiso 1 1 calc R . .
H11J H 0.0135 0.5351 0.0668 0.068 Uiso 1 1 calc R . .
H11K H 0.1868 0.4843 0.0554 0.068 Uiso 1 1 calc R . .
O6 O 0.0720(6) 0.3862(3) 0.16391(19) 0.0575(12) Uani 1 1 d . . .

loop_
_atom_site_aniso_label
_atom_site_aniso_U_11
_atom_site_aniso_U_22
_atom_site_aniso_U_33
_atom_site_aniso_U_23
_atom_site_aniso_U_13
_atom_site_aniso_U_12
Ag1 0.0370(3) 0.0378(3) 0.0283(3) 0.0007(2) -0.0101(2) 0.0044(2)
Ag2 0.0375(3) 0.0395(3) 0.0300(3) 0.0020(2) 0.0043(2) -0.0102(2)
C1 0.033(3) 0.033(3) 0.021(3) 0.002(2) -0.003(2) -0.008(3)
C2 0.029(3) 0.039(3) 0.020(3) 0.001(2) -0.005(2) 0.000(3)
C3 0.031(3) 0.031(3) 0.026(3) 0.002(3) -0.001(2) 0.000(3)
C4 0.027(3) 0.032(3) 0.024(3) 0.003(2) -0.001(2) -0.003(2)
C11 0.028(3) 0.045(4) 0.021(3) -0.009(3) 0.000(2) -0.002(3)
C12 0.038(3) 0.040(4) 0.025(3) -0.014(3) 0.002(3) -0.012(3)
C13 0.051(4) 0.029(3) 0.033(4) -0.002(3) -0.002(3) -0.008(3)
C21 0.034(3) 0.028(3) 0.050(4) 0.003(3) -0.011(3) 0.000(3)
C22 0.052(4) 0.031(4) 0.058(5) -0.017(3) 0.005(3) -0.006(3)
C23 0.039(3) 0.040(4) 0.033(4) -0.010(3) 0.003(3) -0.004(3)
C31 0.038(4) 0.028(3) 0.019(3) -0.002(2) 0.001(2) 0.000(3)
C32 0.032(3) 0.037(3) 0.024(3) -0.005(3) 0.006(3) -0.007(3)
C33 0.026(3) 0.044(4) 0.034(4) -0.013(3) 0.002(3) -0.001(3)
C41 0.028(3) 0.028(3) 0.045(4) -0.001(3) 0.002(3) 0.009(3)
C42 0.041(4) 0.036(4) 0.041(4) -0.016(3) 0.008(3) 0.005(3)
C43 0.040(3) 0.037(4) 0.025(3) -0.010(3) 0.007(3) -0.007(3)
C51 0.031(3) 0.045(4) 0.016(3) -0.004(3) -0.003(2) -0.001(3)
C52 0.036(3) 0.044(4) 0.024(3) -0.014(3) 0.002(3) 0.001(3)
C53 0.045(4) 0.027(3) 0.037(4) -0.003(3) -0.007(3) 0.006(3)
C61 0.035(3) 0.031(4) 0.056(4) 0.004(3) -0.006(3) -0.006(3)
C62 0.048(4) 0.031(4) 0.064(5) -0.020(3) -0.014(3) -0.006(3)
C63 0.051(4) 0.043(4) 0.038(4) -0.017(3) -0.007(3) -0.001(3)
C71 0.036(3) 0.024(3) 0.025(3) 0.000(2) -0.006(2) 0.001(2)
C72 0.037(4) 0.037(4) 0.033(4) -0.007(3) -0.009(3) 0.004(3)
C73 0.028(3) 0.043(4) 0.032(3) -0.008(3) -0.005(3) 0.005(3)
C81 0.036(3) 0.027(3) 0.048(4) -0.001(3) -0.013(3) -0.007(3)
C82 0.049(4) 0.036(4) 0.051(4) -0.014(3) -0.019(3) -0.005(3)
C83 0.043(4) 0.036(3) 0.031(3) -0.011(3) -0.005(3) -0.002(3)
C91 0.030(3) 0.042(4) 0.029(3) -0.008(3) 0.003(3) -0.012(3)
C92 0.039(4) 0.065(4) 0.032(4) -0.002(3) 0.003(3) -0.020(3)
C93 0.021(3) 0.044(4) 0.030(3) -0.008(3) 0.005(2) -0.013(3)
C94 0.028(3) 0.041(4) 0.035(4) -0.015(3) 0.009(3) -0.007(3)
C95 0.023(3) 0.039(4) 0.042(4) -0.011(3) 0.004(3) -0.011(3)
C96 0.027(3) 0.053(4) 0.035(4) -0.015(3) -0.003(3) -0.008(3)
C97 0.036(4) 0.041(4) 0.057(5) -0.028(3) 0.005(3) -0.008(3)
C98 0.026(3) 0.033(3) 0.051(4) -0.002(3) -0.002(3) -0.005(3)
C99 0.026(3) 0.054(4) 0.047(4) 0.001(3) 0.003(3) -0.002(3)
C100 0.024(3) 0.039(3) 0.028(3) -0.004(3) -0.001(2) -0.003(3)
C101 0.032(3) 0.036(3) 0.031(3) -0.007(3) -0.003(3) 0.003(3)
C102 0.025(3) 0.074(5) 0.045(4) -0.018(3) -0.010(3) 0.014(3)
C103 0.024(3) 0.040(4) 0.031(3) -0.012(3) -0.011(2) 0.004(3)
C104 0.032(3) 0.029(3) 0.048(4) -0.010(3) -0.017(3) -0.001(3)
C105 0.024(3) 0.042(4) 0.043(4) 0.006(3) -0.014(3) -0.004(3)
C106 0.034(3) 0.062(5) 0.029(4) -0.008(3) 0.001(3) 0.003(3)
C107 0.054(4) 0.031(4) 0.044(4) -0.016(3) -0.006(3) 0.001(3)
C108 0.036(3) 0.034(3) 0.039(4) -0.003(3) -0.001(3) -0.009(3)
C109 0.049(4) 0.090(6) 0.065(5) 0.031(4) -0.023(4) -0.034(4)
C110 0.031(3) 0.037(4) 0.036(4) -0.001(3) 0.000(3) 0.010(3)
N11 0.046(3) 0.028(3) 0.029(3) -0.001(2) -0.015(2) -0.006(2)
N12 0.028(2) 0.033(3) 0.019(2) -0.006(2) -0.007(2) -0.003(2)
N21 0.032(3) 0.026(3) 0.028(3) -0.002(2) -0.001(2) 0.000(2)
N22 0.028(3) 0.027(3) 0.028(3) -0.001(2) 0.000(2) -0.007(2)
N31 0.023(3) 0.045(3) 0.026(3) 0.000(2) -0.002(2) 0.000(2)
N32 0.024(2) 0.035(3) 0.022(3) 0.001(2) -0.002(2) 0.000(2)
N41 0.030(3) 0.032(3) 0.026(3) -0.002(2) 0.000(2) -0.001(2)
N42 0.027(2) 0.028(3) 0.022(3) 0.002(2) -0.004(2) 0.001(2)
N51 0.037(3) 0.031(3) 0.032(3) 0.002(2) 0.005(2) 0.003(2)
N52 0.028(3) 0.031(3) 0.022(3) -0.002(2) -0.002(2) 0.001(2)
N61 0.040(3) 0.030(3) 0.032(3) -0.006(2) -0.005(2) -0.003(2)
N62 0.028(3) 0.029(3) 0.027(3) -0.001(2) -0.004(2) -0.001(2)
N71 0.026(3) 0.034(3) 0.030(3) -0.003(2) -0.001(2) -0.005(2)
N72 0.023(2) 0.029(3) 0.022(3) -0.002(2) -0.0037(19) 0.000(2)
N81 0.029(3) 0.033(3) 0.025(3) 0.000(2) -0.003(2) -0.007(2)
N82 0.027(2) 0.031(3) 0.026(3) 0.000(2) -0.006(2) -0.010(2)
O1 0.033(2) 0.053(3) 0.038(2) 0.004(2) -0.0037(18) -0.017(2)
O2 0.030(2) 0.057(3) 0.037(3) -0.004(2) -0.0063(18) -0.0076(19)
O3 0.036(2) 0.054(3) 0.031(2) -0.001(2) -0.0032(18) 0.011(2)
O4 0.029(2) 0.070(3) 0.078(4) 0.031(3) -0.001(2) 0.002(2)
P1 0.0346(9) 0.0349(9) 0.0317(9) 0.0012(7) -0.0046(7) -0.0017(7)
F1 0.051(2) 0.135(4) 0.044(2) -0.026(2) 0.0002(19) 0.003(2)
F2 0.053(2) 0.057(2) 0.038(2) -0.0056(17) -0.0136(17) -0.0091(18)
F3 0.051(2) 0.124(4) 0.073(3) -0.051(3) -0.003(2) 0.022(2)
F4 0.048(2) 0.050(2) 0.044(2) 0.0088(17) -0.0209(17) -0.0089(17)
F5 0.115(4) 0.054(3) 0.093(3) 0.026(2) -0.064(3) -0.038(3)
F6 0.071(3) 0.050(2) 0.062(3) 0.0144(19) -0.031(2) -0.012(2)
P2 0.0362(9) 0.0459(10) 0.0348(9) 0.0064(7) -0.0029(7) -0.0088(8)
F7 0.055(3) 0.138(4) 0.053(3) -0.018(3) -0.005(2) -0.029(3)
F8 0.080(3) 0.065(3) 0.088(3) 0.028(2) 0.030(3) 0.024(2)
F9 0.070(3) 0.124(4) 0.070(3) -0.038(3) -0.007(2) -0.036(3)
F10 0.056(2) 0.055(2) 0.071(3) 0.020(2) 0.014(2) -0.0033(19)
F11 0.056(2) 0.068(3) 0.041(2) -0.0014(19) 0.0085(18) -0.0105(19)
F12 0.041(2) 0.051(2) 0.051(2) 0.0102(17) 0.0111(17) -0.0010(17)
C111 0.046(4) 0.032(3) 0.039(4) -0.013(3) -0.005(3) -0.003(3)
C112 0.055(4) 0.054(4) 0.041(4) 0.001(3) -0.003(3) 0.003(3)
C113 0.068(5) 0.055(5) 0.062(5) -0.019(4) 0.012(4) -0.004(4)
O5 0.070(3) 0.051(3) 0.038(3) 0.001(2) 0.001(2) 0.013(2)
C114 0.039(4) 0.034(4) 0.040(4) -0.010(3) -0.001(3) 0.003(3)
C115 0.081(5) 0.051(4) 0.053(5) -0.021(4) -0.018(4) -0.008(4)
C116 0.046(4) 0.045(4) 0.045(4) -0.004(3) -0.003(3) -0.007(3)
O6 0.086(4) 0.044(3) 0.042(3) 0.000(2) -0.008(3) -0.017(2)

loop_
_atom_type_symbol
_atom_type_description
_atom_type_scat_dispersion_real
_atom_type_scat_dispersion_imag
_atom_type_scat_source
C C 0.0033 0.0016 'International Tables Vol C Tables 4.2.6.8 and 6.1.1.4'
H H 0.0000 0.0000 'International Tables Vol C Tables 4.2.6.8 and 6.1.1.4'
N N 0.0061 0.0033 'International Tables Vol C Tables 4.2.6.8 and 6.1.1.4'
O O 0.0106 0.0060 'International Tables Vol C Tables 4.2.6.8 and 6.1.1.4'
F F 0.0171 0.0103 'International Tables Vol C Tables 4.2.6.8 and 6.1.1.4'
P P 0.1023 0.0942 'International Tables Vol C Tables 4.2.6.8 and 6.1.1.4'
Ag Ag -0.8971 1.1015 'International Tables Vol C Tables 4.2.6.8 and 6.1.1.4'

loop_
_geom_angle_atom_site_label_1
_geom_angle_atom_site_label_2
_geom_angle_atom_site_label_3
_geom_angle
_geom_angle_site_symmetry_1
_geom_angle_site_symmetry_3
_geom_angle_publ_flag
N21 Ag1 N31 124.37(16) . . ?
N21 Ag1 N41 133.69(15) . . ?
N31 Ag1 N41 86.16(15) . . ?
N21 Ag1 N11 84.95(15) . . ?
N31 Ag1 N11 128.07(16) . . ?
N41 Ag1 N11 103.34(16) . . ?
N61 Ag2 N71 124.09(16) . . ?
N61 Ag2 N51 85.12(16) . . ?
N71 Ag2 N51 128.05(15) . . ?
N61 Ag2 N81 130.95(15) . . ?
N71 Ag2 N81 86.74(15) . . ?
N51 Ag2 N81 105.76(16) . . ?
N12 C1 N22 112.6(4) . . ?
N12 C1 C91 111.4(4) . . ?
N22 C1 C91 110.9(4) . . ?
N12 C1 H1 107.2 . . ?
N22 C1 H1 107.2 . . ?
C91 C1 H1 107.2 . . ?
N42 C2 N32 111.0(4) . . ?
N42 C2 C100 112.7(4) . . ?
N32 C2 C100 111.0(4) . . ?
N42 C2 H2 107.3 . . ?
N32 C2 H2 107.3 . . ?
C100 C2 H2 107.3 . . ?
N62 C3 N52 112.6(4) . . ?
N62 C3 C101 112.2(4) . . ?
N52 C3 C101 111.4(4) . . ?
N62 C3 H3 106.7 . . ?
N52 C3 H3 106.7 . . ?
C101 C3 H3 106.7 . . ?
N82 C4 N72 111.5(4) . . ?
N82 C4 C110 112.2(4) . . ?
N72 C4 C110 110.6(4) . . ?
N82 C4 H4 107.4 . . ?
N72 C4 H4 107.4 . . ?
C110 C4 H4 107.4 . . ?
N12 C11 C12 106.3(5) . . ?
N12 C11 H11 126.8 . . ?
C12 C11 H11 126.8 . . ?
C11 C12 C13 105.2(5) . . ?
C11 C12 H12 127.4 . . ?
C13 C12 H12 127.4 . . ?
N11 C13 C12 112.2(5) . . ?
N11 C13 H13 123.9 . . ?
C12 C13 H13 123.9 . . ?
N22 C21 C22 108.2(5) . . ?
N22 C21 H21 125.9 . . ?
C22 C21 H21 125.9 . . ?
C21 C22 C23 104.7(5) . . ?
C21 C22 H22 127.7 . . ?
C23 C22 H22 127.7 . . ?
N21 C23 C22 111.7(5) . . ?
N21 C23 H23 124.2 . . ?
C22 C23 H23 124.2 . . ?
N32 C31 C32 107.3(5) . . ?
N32 C31 H31 126.4 . . ?
C32 C31 H31 126.4 . . ?
C31 C32 C33 105.8(5) . . ?
C31 C32 H32 127.1 . . ?
C33 C32 H32 127.1 . . ?
N31 C33 C32 111.3(5) . . ?
N31 C33 H33 124.4 . . ?
C32 C33 H33 124.4 . . ?
N42 C41 C42 107.6(5) . . ?
N42 C41 H41 126.2 . . ?
C42 C41 H41 126.2 . . ?
C41 C42 C43 105.2(5) . . ?
C41 C42 H42 127.4 . . ?
C43 C42 H42 127.4 . . ?
N41 C43 C42 112.0(5) . . ?
N41 C43 H43 124.0 . . ?
C42 C43 H43 124.0 . . ?
C52 C51 N52 107.1(5) . . ?
C52 C51 H51 126.4 . . ?
N52 C51 H51 126.4 . . ?
C51 C52 C53 105.5(5) . . ?
C51 C52 H52 127.3 . . ?
C53 C52 H52 127.3 . . ?
N51 C53 C52 111.5(5) . . ?
N51 C53 H53 124.2 . . ?
C52 C53 H53 124.2 . . ?
N62 C61 C62 107.9(5) . . ?
N62 C61 H61 126.0 . . ?
C62 C61 H61 126.0 . . ?
C61 C62 C63 105.6(5) . . ?
C61 C62 H62 127.2 . . ?
C63 C62 H62 127.2 . . ?
N61 C63 C62 110.7(6) . . ?
N61 C63 H63 124.6 . . ?
C62 C63 H63 124.6 . . ?
C72 C71 N72 107.3(5) . . ?
C72 C71 H71 126.3 . . ?
N72 C71 H71 126.3 . . ?
C71 C72 C73 105.9(5) . . ?
C71 C72 H72 127.1 . . ?
C73 C72 H72 127.1 . . ?
N71 C73 C72 110.9(5) . . ?
N71 C73 H73 124.5 . . ?
C72 C73 H73 124.5 . . ?
N82 C81 C82 107.0(5) . . ?
N82 C81 H81 126.5 . . ?
C82 C81 H81 126.5 . . ?
C81 C82 C83 106.0(5) . . ?
C81 C82 H82 127.0 . . ?
C83 C82 H82 127.0 . . ?
N81 C83 C82 110.8(5) . . ?
N81 C83 H83 124.6 . . ?
C82 C83 H83 124.6 . . ?
O1 C91 C1 106.0(4) . . ?
O1 C91 H91A 110.5 . . ?
C1 C91 H91A 110.5 . . ?
O1 C91 H91B 110.5 . . ?
C1 C91 H91B 110.5 . . ?
H91A C91 H91B 108.7 . . ?
O1 C92 C93 112.3(4) . . ?
O1 C92 H92A 109.2 . . ?
C93 C92 H92A 109.2 . . ?
O1 C92 H92B 109.2 . . ?
C93 C92 H92B 109.2 . . ?
H92A C92 H92B 107.9 . . ?
C94 C93 C98 118.7(5) . . ?
C94 C93 C92 121.3(5) . . ?
C98 C93 C92 119.8(5) . . ?
C95 C94 C93 121.8(5) . . ?
C95 C94 H94 119.1 . . ?
C93 C94 H94 119.1 . . ?
C94 C95 C96 118.7(5) . . ?
C94 C95 C99 118.6(5) . . ?
C96 C95 C99 122.7(6) . . ?
C97 C96 C95 120.4(6) . . ?
C97 C96 H96 119.8 . . ?
C95 C96 H96 119.8 . . ?
C96 C97 C98 120.7(5) . . ?
C96 C97 H97 119.6 . . ?
C98 C97 H97 119.6 . . ?
C97 C98 C93 119.7(6) . . ?
C97 C98 H98 120.2 . . ?
C93 C98 H98 120.2 . . ?
O2 C99 C95 114.8(5) . . ?
O2 C99 H99A 108.6 . . ?
C95 C99 H99A 108.6 . . ?
O2 C99 H99B 108.6 . . ?
C95 C99 H99B 108.6 . . ?
H99A C99 H99B 107.5 . . ?
O2 C100 C2 111.6(4) . . ?
O2 C100 H10C 109.3 . . ?
C2 C100 H10C 109.3 . . ?
O2 C100 H10D 109.3 . . ?
C2 C100 H10D 109.3 . . ?
H10C C100 H10D 108.0 . . ?
O3 C101 C3 106.8(4) . . ?
O3 C101 H10E 110.4 . . ?
C3 C101 H10E 110.4 . . ?
O3 C101 H10F 110.4 . . ?
C3 C101 H10F 110.4 . . ?
H10E C101 H10F 108.6 . . ?
O3 C102 C103 111.7(5) . . ?
O3 C102 H10G 109.3 . . ?
C103 C102 H10G 109.3 . . ?
O3 C102 H10H 109.3 . . ?
C103 C102 H10H 109.3 . . ?
H10G C102 H10H 107.9 . . ?
C104 C103 C108 119.3(5) . . ?
C104 C103 C102 122.3(5) . . ?
C108 C103 C102 118.4(5) . . ?
C105 C104 C103 121.3(5) . . ?
C105 C104 H104 119.4 . . ?
C103 C104 H104 119.4 . . ?
C104 C105 C106 119.3(5) . . ?
C104 C105 C109 117.6(6) . . ?
C106 C105 C109 123.1(6) . . ?
C105 C106 C107 120.0(6) . . ?
C105 C106 H106 120.0 . . ?
C107 C106 H106 120.0 . . ?
C108 C107 C106 120.3(6) . . ?
C108 C107 H107 119.9 . . ?
C106 C107 H107 119.9 . . ?
C107 C108 C103 119.8(5) . . ?
C107 C108 H108 120.1 . . ?
C103 C108 H108 120.1 . . ?
O4 C109 C105 117.4(6) . . ?
O4 C109 H10A 108.0 . . ?
C105 C109 H10A 108.0 . . ?
O4 C109 H10B 108.0 . . ?
C105 C109 H10B 108.0 . . ?
H10A C109 H10B 107.2 . . ?
O4 C110 C4 112.7(5) . . ?
O4 C110 H11A 109.0 . . ?
C4 C110 H11A 109.0 . . ?
O4 C110 H11B 109.0 . . ?
C4 C110 H11B 109.0 . . ?
H11A C110 H11B 107.8 . . ?
C13 N11 N12 104.3(4) . . ?
C13 N11 Ag1 132.0(4) . . ?
N12 N11 Ag1 120.1(3) . . ?
N11 N12 C11 111.9(4) . . ?
N11 N12 C1 121.5(4) . . ?
C11 N12 C1 126.5(4) . . ?
C23 N21 N22 104.7(4) . . ?
C23 N21 Ag1 130.7(4) . . ?
N22 N21 Ag1 121.8(3) . . ?
C21 N22 N21 110.7(4) . . ?
C21 N22 C1 127.5(5) . . ?
N21 N22 C1 121.4(4) . . ?
C33 N31 N32 104.7(4) . . ?
C33 N31 Ag1 129.3(4) . . ?
N32 N31 Ag1 119.4(3) . . ?
C31 N32 N31 110.9(4) . . ?
C31 N32 C2 127.3(4) . . ?
N31 N32 C2 121.8(4) . . ?
C43 N41 N42 104.6(4) . . ?
C43 N41 Ag1 130.3(4) . . ?
N42 N41 Ag1 119.6(3) . . ?
C41 N42 N41 110.6(4) . . ?
C41 N42 C2 128.7(4) . . ?
N41 N42 C2 120.7(4) . . ?
C53 N51 N52 104.6(4) . . ?
C53 N51 Ag2 132.9(4) . . ?
N52 N51 Ag2 120.1(3) . . ?
N51 N52 C51 111.2(4) . . ?
N51 N52 C3 121.2(4) . . ?
C51 N52 C3 127.3(5) . . ?
C63 N61 N62 105.4(5) . . ?
C63 N61 Ag2 131.2(4) . . ?
N62 N61 Ag2 121.0(3) . . ?
C61 N62 N61 110.3(5) . . ?
C61 N62 C3 128.3(5) . . ?
N61 N62 C3 121.1(4) . . ?
C73 N71 N72 105.0(4) . . ?
C73 N71 Ag2 129.7(4) . . ?
N72 N71 Ag2 119.4(3) . . ?
C71 N72 N71 110.9(4) . . ?
C71 N72 C4 126.9(4) . . ?
N71 N72 C4 122.1(4) . . ?
C83 N81 N82 104.7(4) . . ?
C83 N81 Ag2 129.4(4) . . ?
N82 N81 Ag2 119.2(3) . . ?
C81 N82 N81 111.6(5) . . ?
C81 N82 C4 127.9(5) . . ?
N81 N82 C4 120.5(4) . . ?
C91 O1 C92 112.7(4) . . ?
C100 O2 C99 116.2(4) . . ?
C101 O3 C102 113.5(5) . . ?
C109 O4 C110 120.2(5) . . ?
F5 P1 F3 92.5(3) . . ?
F5 P1 F6 177.5(3) . . ?
F3 P1 F6 89.9(3) . . ?
F5 P1 F1 88.8(3) . . ?
F3 P1 F1 178.6(3) . . ?
F6 P1 F1 88.7(2) . . ?
F5 P1 F4 90.5(2) . . ?
F3 P1 F4 90.5(2) . . ?
F6 P1 F4 89.99(19) . . ?
F1 P1 F4 89.5(2) . . ?
F5 P1 F2 90.3(2) . . ?
F3 P1 F2 90.6(2) . . ?
F6 P1 F2 89.17(19) . . ?
F1 P1 F2 89.4(2) . . ?
F4 P1 F2 178.6(2) . . ?
F8 P2 F9 92.8(3) . . ?
F8 P2 F7 88.6(3) . . ?
F9 P2 F7 178.3(3) . . ?
F8 P2 F10 176.6(3) . . ?
F9 P2 F10 90.6(3) . . ?
F7 P2 F10 88.0(3) . . ?
F8 P2 F12 90.6(2) . . ?
F9 P2 F12 90.7(2) . . ?
F7 P2 F12 90.3(2) . . ?
F10 P2 F12 89.5(2) . . ?
F8 P2 F11 89.9(2) . . ?
F9 P2 F11 90.3(2) . . ?
F7 P2 F11 88.7(2) . . ?
F10 P2 F11 89.9(2) . . ?
F12 P2 F11 178.8(2) . . ?
O5 C111 C112 121.2(5) . . ?
O5 C111 C113 121.0(6) . . ?
C112 C111 C113 117.7(6) . . ?
C111 C112 H11C 109.5 . . ?
C111 C112 H11D 109.5 . . ?
H11C C112 H11D 109.5 . . ?
C111 C112 H11E 109.5 . . ?
H11C C112 H11E 109.5 . . ?
H11D C112 H11E 109.5 . . ?
C111 C113 H11F 109.5 . . ?
C111 C113 H11G 109.5 . . ?
H11F C113 H11G 109.5 . . ?
C111 C113 H11H 109.5 . . ?
H11F C113 H11H 109.5 . . ?
H11G C113 H11H 109.5 . . ?
O6 C114 C116 121.6(6) . . ?
O6 C114 C115 121.1(6) . . ?
C116 C114 C115 117.3(6) . . ?
C114 C115 H11L 109.5 . . ?
C114 C115 H11M 109.5 . . ?
H11L C115 H11M 109.5 . . ?
C114 C115 H11N 109.5 . . ?
H11L C115 H11N 109.5 . . ?
H11M C115 H11N 109.5 . . ?
C114 C116 H11I 109.5 . . ?
C114 C116 H11J 109.5 . . ?
H11I C116 H11J 109.5 . . ?
C114 C116 H11K 109.5 . . ?
H11I C116 H11K 109.5 . . ?
H11J C116 H11K 109.5 . . ?

loop_
_geom_bond_atom_site_label_1
_geom_bond_atom_site_label_2
_geom_bond_distance
_geom_bond_site_symmetry_2
_geom_bond_publ_flag
Ag1 N21 2.267(4) . ?
Ag1 N31 2.311(4) . ?
Ag1 N41 2.343(4) . ?
Ag1 N11 2.365(4) . ?
Ag2 N61 2.280(4) . ?
Ag2 N71 2.284(4) . ?
Ag2 N51 2.339(4) . ?
Ag2 N81 2.354(4) . ?
C1 N12 1.446(6) . ?
C1 N22 1.448(7) . ?
C1 C91 1.523(7) . ?
C1 H1 1.0000 . ?
C2 N42 1.446(7) . ?
C2 N32 1.463(6) . ?
C2 C100 1.516(7) . ?
C2 H2 1.0000 . ?
C3 N62 1.443(7) . ?
C3 N52 1.449(6) . ?
C3 C101 1.503(7) . ?
C3 H3 1.0000 . ?
C4 N82 1.451(7) . ?
C4 N72 1.457(6) . ?
C4 C110 1.529(7) . ?
C4 H4 1.0000 . ?
C11 N12 1.357(6) . ?
C11 C12 1.364(7) . ?
C11 H11 0.9500 . ?
C12 C13 1.382(8) . ?
C12 H12 0.9500 . ?
C13 N11 1.322(7) . ?
C13 H13 0.9500 . ?
C21 N22 1.345(7) . ?
C21 C22 1.360(8) . ?
C21 H21 0.9500 . ?
C22 C23 1.389(8) . ?
C22 H22 0.9500 . ?
C23 N21 1.331(7) . ?
C23 H23 0.9500 . ?
C31 N32 1.351(6) . ?
C31 C32 1.354(7) . ?
C31 H31 0.9500 . ?
C32 C33 1.379(8) . ?
C32 H32 0.9500 . ?
C33 N31 1.333(7) . ?
C33 H33 0.9500 . ?
C41 N42 1.353(6) . ?
C41 C42 1.358(8) . ?
C41 H41 0.9500 . ?
C42 C43 1.385(8) . ?
C42 H42 0.9500 . ?
C43 N41 1.322(6) . ?
C43 H43 0.9500 . ?
C51 C52 1.356(8) . ?
C51 N52 1.357(6) . ?
C51 H51 0.9500 . ?
C52 C53 1.381(8) . ?
C52 H52 0.9500 . ?
C53 N51 1.336(7) . ?
C53 H53 0.9500 . ?
C61 N62 1.347(7) . ?
C61 C62 1.357(9) . ?
C61 H61 0.9500 . ?
C62 C63 1.386(8) . ?
C62 H62 0.9500 . ?
C63 N61 1.333(7) . ?
C63 H63 0.9500 . ?
C71 C72 1.350(7) . ?
C71 N72 1.351(6) . ?
C71 H71 0.9500 . ?
C72 C73 1.391(8) . ?
C72 H72 0.9500 . ?
C73 N71 1.327(7) . ?
C73 H73 0.9500 . ?
C81 N82 1.345(7) . ?
C81 C82 1.352(8) . ?
C81 H81 0.9500 . ?
C82 C83 1.393(8) . ?
C82 H82 0.9500 . ?
C83 N81 1.330(7) . ?
C83 H83 0.9500 . ?
C91 O1 1.416(6) . ?
C91 H91A 0.9900 . ?
C91 H91B 0.9900 . ?
C92 O1 1.428(7) . ?
C92 C93 1.516(8) . ?
C92 H92A 0.9900 . ?
C92 H92B 0.9900 . ?
C93 C94 1.382(8) . ?
C93 C98 1.386(8) . ?
C94 C95 1.373(8) . ?
C94 H94 0.9500 . ?
C95 C96 1.379(8) . ?
C95 C99 1.522(8) . ?
C96 C97 1.369(8) . ?
C96 H96 0.9500 . ?
C97 C98 1.376(8) . ?
C97 H97 0.9500 . ?
C98 H98 0.9500 . ?
C99 O2 1.420(7) . ?
C99 H99A 0.9900 . ?
C99 H99B 0.9900 . ?
C100 O2 1.413(6) . ?
C100 H10C 0.9900 . ?
C100 H10D 0.9900 . ?
C101 O3 1.422(6) . ?
C101 H10E 0.9900 . ?
C101 H10F 0.9900 . ?
C102 O3 1.431(7) . ?
C102 C103 1.515(8) . ?
C102 H10G 0.9900 . ?
C102 H10H 0.9900 . ?
C103 C104 1.380(8) . ?
C103 C108 1.387(8) . ?
C104 C105 1.377(8) . ?
C104 H104 0.9500 . ?
C105 C106 1.378(8) . ?
C105 C109 1.521(8) . ?
C106 C107 1.391(8) . ?
C106 H106 0.9500 . ?
C107 C108 1.377(8) . ?
C107 H107 0.9500 . ?
C108 H108 0.9500 . ?
C109 O4 1.349(8) . ?
C109 H10A 0.9900 . ?
C109 H10B 0.9900 . ?
C110 O4 1.390(6) . ?
C110 H11A 0.9900 . ?
C110 H11B 0.9900 . ?
N11 N12 1.349(6) . ?
N21 N22 1.363(6) . ?
N31 N32 1.358(6) . ?
N41 N42 1.369(6) . ?
N51 N52 1.349(6) . ?
N61 N62 1.363(6) . ?
N71 N72 1.363(6) . ?
N81 N82 1.360(6) . ?
P1 F5 1.554(4) . ?
P1 F3 1.560(4) . ?
P1 F6 1.585(4) . ?
P1 F1 1.587(4) . ?
P1 F4 1.595(3) . ?
P1 F2 1.610(4) . ?
P2 F8 1.560(4) . ?
P2 F9 1.562(4) . ?
P2 F7 1.577(4) . ?
P2 F10 1.592(4) . ?
P2 F12 1.604(4) . ?
P2 F11 1.604(4) . ?
C111 O5 1.212(7) . ?
C111 C112 1.480(8) . ?
C111 C113 1.484(8) . ?
C112 H11C 0.9800 . ?
C112 H11D 0.9800 . ?
C112 H11E 0.9800 . ?
C113 H11F 0.9800 . ?
C113 H11G 0.9800 . ?
C113 H11H 0.9800 . ?
C114 O6 1.207(7) . ?
C114 C116 1.491(8) . ?
C114 C115 1.492(8) . ?
C115 H11L 0.9800 . ?
C115 H11M 0.9800 . ?
C115 H11N 0.9800 . ?
C116 H11I 0.9800 . ?
C116 H11J 0.9800 . ?
C116 H11K 0.9800 . ?

loop_
_geom_torsion_atom_site_label_1
_geom_torsion_atom_site_label_2
_geom_torsion_atom_site_label_3
_geom_torsion_atom_site_label_4
_geom_torsion
_geom_torsion_site_symmetry_1
_geom_torsion_site_symmetry_2
_geom_torsion_site_symmetry_3
_geom_torsion_site_symmetry_4
_geom_torsion_publ_flag
N12 C11 C12 C13 0.1(6) . . . . ?
C11 C12 C13 N11 0.8(7) . . . . ?
N22 C21 C22 C23 0.1(7) . . . . ?
C21 C22 C23 N21 -1.0(7) . . . . ?
N32 C31 C32 C33 -0.5(6) . . . . ?
C31 C32 C33 N31 0.2(7) . . . . ?
N42 C41 C42 C43 -0.2(6) . . . . ?
C41 C42 C43 N41 0.7(7) . . . . ?
N52 C51 C52 C53 1.1(6) . . . . ?
C51 C52 C53 N51 -0.5(7) . . . . ?
N62 C61 C62 C63 -0.7(7) . . . . ?
C61 C62 C63 N61 0.3(7) . . . . ?
N72 C71 C72 C73 -0.2(6) . . . . ?
C71 C72 C73 N71 0.0(7) . . . . ?
N82 C81 C82 C83 0.3(6) . . . . ?
C81 C82 C83 N81 0.0(7) . . . . ?
N12 C1 C91 O1 -168.8(4) . . . . ?
N22 C1 C91 O1 64.9(5) . . . . ?
O1 C92 C93 C94 -107.9(6) . . . . ?
O1 C92 C93 C98 67.9(7) . . . . ?
C98 C93 C94 C95 1.9(8) . . . . ?
C92 C93 C94 C95 177.7(5) . . . . ?
C93 C94 C95 C96 -0.8(8) . . . . ?
C93 C94 C95 C99 178.6(5) . . . . ?
C94 C95 C96 C97 -0.2(8) . . . . ?
C99 C95 C96 C97 -179.6(5) . . . . ?
C95 C96 C97 C98 0.1(9) . . . . ?
C96 C97 C98 C93 1.0(8) . . . . ?
C94 C93 C98 C97 -2.0(8) . . . . ?
C92 C93 C98 C97 -177.9(5) . . . . ?
C94 C95 C99 O2 139.0(5) . . . . ?
C96 C95 C99 O2 -41.6(8) . . . . ?
N42 C2 C100 O2 68.9(6) . . . . ?
N32 C2 C100 O2 -165.9(4) . . . . ?
N62 C3 C101 O3 66.0(5) . . . . ?
N52 C3 C101 O3 -166.7(4) . . . . ?
O3 C102 C103 C104 -111.0(6) . . . . ?
O3 C102 C103 C108 67.3(7) . . . . ?
C108 C103 C104 C105 1.2(8) . . . . ?
C102 C103 C104 C105 179.5(5) . . . . ?
C103 C104 C105 C106 0.2(8) . . . . ?
C103 C104 C105 C109 178.7(5) . . . . ?
C104 C105 C106 C107 -0.9(8) . . . . ?
C109 C105 C106 C107 -179.3(6) . . . . ?
C105 C106 C107 C108 0.2(9) . . . . ?
C106 C107 C108 C103 1.1(9) . . . . ?
C104 C103 C108 C107 -1.8(8) . . . . ?
C102 C103 C108 C107 179.8(5) . . . . ?
C104 C105 C109 O4 130.3(7) . . . . ?
C106 C105 C109 O4 -51.2(9) . . . . ?
N82 C4 C110 O4 69.5(6) . . . . ?
N72 C4 C110 O4 -165.3(4) . . . . ?
C12 C13 N11 N12 -1.2(6) . . . . ?
C12 C13 N11 Ag1 -158.8(4) . . . . ?
N21 Ag1 N11 C13 140.0(5) . . . . ?
N31 Ag1 N11 C13 9.4(6) . . . . ?
N41 Ag1 N11 C13 -86.3(5) . . . . ?
N21 Ag1 N11 N12 -14.8(4) . . . . ?
N31 Ag1 N11 N12 -145.4(3) . . . . ?
N41 Ag1 N11 N12 119.0(4) . . . . ?
C13 N11 N12 C11 1.3(6) . . . . ?
Ag1 N11 N12 C11 162.2(3) . . . . ?
C13 N11 N12 C1 178.5(5) . . . . ?
Ag1 N11 N12 C1 -20.6(6) . . . . ?
C12 C11 N12 N11 -0.8(6) . . . . ?
C12 C11 N12 C1 -177.9(5) . . . . ?
N22 C1 N12 N11 68.2(6) . . . . ?
C91 C1 N12 N11 -57.1(6) . . . . ?
N22 C1 N12 C11 -115.0(5) . . . . ?
C91 C1 N12 C11 119.7(5) . . . . ?
C22 C23 N21 N22 1.4(6) . . . . ?
C22 C23 N21 Ag1 162.4(4) . . . . ?
N31 Ag1 N21 C23 -10.9(5) . . . . ?
N41 Ag1 N21 C23 111.8(5) . . . . ?
N11 Ag1 N21 C23 -144.5(5) . . . . ?
N31 Ag1 N21 N22 147.3(3) . . . . ?
N41 Ag1 N21 N22 -90.0(4) . . . . ?
N11 Ag1 N21 N22 13.7(4) . . . . ?
C22 C21 N22 N21 0.8(6) . . . . ?
C22 C21 N22 C1 173.0(5) . . . . ?
C23 N21 N22 C21 -1.4(6) . . . . ?
Ag1 N21 N22 C21 -164.5(3) . . . . ?
C23 N21 N22 C1 -174.1(4) . . . . ?
Ag1 N21 N22 C1 22.8(6) . . . . ?
N12 C1 N22 C21 118.4(5) . . . . ?
C91 C1 N22 C21 -115.9(6) . . . . ?
N12 C1 N22 N21 -70.1(6) . . . . ?
C91 C1 N22 N21 55.5(6) . . . . ?
C32 C33 N31 N32 0.1(6) . . . . ?
C32 C33 N31 Ag1 -150.4(4) . . . . ?
N21 Ag1 N31 C33 -82.1(5) . . . . ?
N41 Ag1 N31 C33 135.5(5) . . . . ?
N11 Ag1 N31 C33 31.5(5) . . . . ?
N21 Ag1 N31 N32 131.0(4) . . . . ?
N41 Ag1 N31 N32 -11.4(4) . . . . ?
N11 Ag1 N31 N32 -115.4(4) . . . . ?
C32 C31 N32 N31 0.6(6) . . . . ?
C32 C31 N32 C2 -179.7(5) . . . . ?
C33 N31 N32 C31 -0.5(6) . . . . ?
Ag1 N31 N32 C31 153.6(3) . . . . ?
C33 N31 N32 C2 179.8(5) . . . . ?
Ag1 N31 N32 C2 -26.1(6) . . . . ?
N42 C2 N32 C31 -105.7(6) . . . . ?
C100 C2 N32 C31 128.1(5) . . . . ?
N42 C2 N32 N31 73.9(6) . . . . ?
C100 C2 N32 N31 -52.2(6) . . . . ?
C42 C43 N41 N42 -0.8(6) . . . . ?
C42 C43 N41 Ag1 152.1(4) . . . . ?
N21 Ag1 N41 C43 86.6(5) . . . . ?
N31 Ag1 N41 C43 -137.5(5) . . . . ?
N11 Ag1 N41 C43 -9.2(5) . . . . ?
N21 Ag1 N41 N42 -123.9(3) . . . . ?
N31 Ag1 N41 N42 12.1(4) . . . . ?
N11 Ag1 N41 N42 140.3(3) . . . . ?
C42 C41 N42 N41 -0.2(6) . . . . ?
C42 C41 N42 C2 178.9(5) . . . . ?
C43 N41 N42 C41 0.6(5) . . . . ?
Ag1 N41 N42 C41 -155.8(3) . . . . ?
C43 N41 N42 C2 -178.6(4) . . . . ?
Ag1 N41 N42 C2 24.9(6) . . . . ?
N32 C2 N42 C41 108.6(6) . . . . ?
C100 C2 N42 C41 -126.2(5) . . . . ?
N32 C2 N42 N41 -72.3(6) . . . . ?
C100 C2 N42 N41 52.9(6) . . . . ?
C52 C53 N51 N52 -0.4(6) . . . . ?
C52 C53 N51 Ag2 -162.2(4) . . . . ?
N61 Ag2 N51 C53 142.9(5) . . . . ?
N71 Ag2 N51 C53 12.6(6) . . . . ?
N81 Ag2 N51 C53 -85.8(5) . . . . ?
N61 Ag2 N51 N52 -16.7(4) . . . . ?
N71 Ag2 N51 N52 -147.1(3) . . . . ?
N81 Ag2 N51 N52 114.6(4) . . . . ?
C53 N51 N52 C51 1.1(6) . . . . ?
Ag2 N51 N52 C51 165.8(3) . . . . ?
C53 N51 N52 C3 175.8(5) . . . . ?
Ag2 N51 N52 C3 -19.5(6) . . . . ?
C52 C51 N52 N51 -1.4(6) . . . . ?
C52 C51 N52 C3 -175.7(5) . . . . ?
N62 C3 N52 N51 69.0(6) . . . . ?
C101 C3 N52 N51 -58.1(6) . . . . ?
N62 C3 N52 C51 -117.3(6) . . . . ?
C101 C3 N52 C51 115.6(6) . . . . ?
C62 C63 N61 N62 0.3(6) . . . . ?
C62 C63 N61 Ag2 162.5(4) . . . . ?
N71 Ag2 N61 C63 -10.4(6) . . . . ?
N51 Ag2 N61 C63 -144.0(5) . . . . ?
N81 Ag2 N61 C63 109.4(5) . . . . ?
N71 Ag2 N61 N62 149.6(3) . . . . ?
N51 Ag2 N61 N62 16.0(4) . . . . ?
N81 Ag2 N61 N62 -90.7(4) . . . . ?
C62 C61 N62 N61 0.9(6) . . . . ?
C62 C61 N62 C3 174.2(5) . . . . ?
C63 N61 N62 C61 -0.7(6) . . . . ?
Ag2 N61 N62 C61 -165.2(3) . . . . ?
C63 N61 N62 C3 -174.6(5) . . . . ?
Ag2 N61 N62 C3 20.9(6) . . . . ?
N52 C3 N62 C61 117.2(6) . . . . ?
C101 C3 N62 C61 -116.1(6) . . . . ?
N52 C3 N62 N61 -70.1(6) . . . . ?
C101 C3 N62 N61 56.5(6) . . . . ?
C72 C73 N71 N72 0.2(6) . . . . ?
C72 C73 N71 Ag2 -151.8(4) . . . . ?
N61 Ag2 N71 C73 -83.1(5) . . . . ?
N51 Ag2 N71 C73 30.4(5) . . . . ?
N81 Ag2 N71 C73 137.9(5) . . . . ?
N61 Ag2 N71 N72 128.3(3) . . . . ?
N51 Ag2 N71 N72 -118.1(3) . . . . ?
N81 Ag2 N71 N72 -10.6(3) . . . . ?
C72 C71 N72 N71 0.3(6) . . . . ?
C72 C71 N72 C4 -178.4(5) . . . . ?
C73 N71 N72 C71 -0.3(6) . . . . ?
Ag2 N71 N72 C71 155.2(3) . . . . ?
C73 N71 N72 C4 178.4(4) . . . . ?
Ag2 N71 N72 C4 -26.1(6) . . . . ?
N82 C4 N72 C71 -108.2(5) . . . . ?
C110 C4 N72 C71 126.2(5) . . . . ?
N82 C4 N72 N71 73.3(6) . . . . ?
C110 C4 N72 N71 -52.3(6) . . . . ?
C82 C83 N81 N82 -0.4(6) . . . . ?
C82 C83 N81 Ag2 149.7(4) . . . . ?
N61 Ag2 N81 C83 90.2(5) . . . . ?
N71 Ag2 N81 C83 -135.9(5) . . . . ?
N51 Ag2 N81 C83 -7.1(5) . . . . ?
N61 Ag2 N81 N82 -123.3(3) . . . . ?
N71 Ag2 N81 N82 10.6(4) . . . . ?
N51 Ag2 N81 N82 139.3(3) . . . . ?
C82 C81 N82 N81 -0.6(6) . . . . ?
C82 C81 N82 C4 -179.8(5) . . . . ?
C83 N81 N82 C81 0.6(6) . . . . ?
Ag2 N81 N82 C81 -153.2(3) . . . . ?
C83 N81 N82 C4 179.9(4) . . . . ?
Ag2 N81 N82 C4 26.1(6) . . . . ?
N72 C4 N82 C81 106.9(6) . . . . ?
C110 C4 N82 C81 -128.3(5) . . . . ?
N72 C4 N82 N81 -72.2(6) . . . . ?
C110 C4 N82 N81 52.5(6) . . . . ?
C1 C91 O1 C92 -159.8(4) . . . . ?
C93 C92 O1 C91 76.8(6) . . . . ?
C2 C100 O2 C99 -93.4(5) . . . . ?
C95 C99 O2 C100 -57.2(7) . . . . ?
C3 C101 O3 C102 -156.8(4) . . . . ?
C103 C102 O3 C101 76.4(6) . . . . ?
C105 C109 O4 C110 -51.5(10) . . . . ?
C4 C110 O4 C109 -97.0(7) . . . . ?
